data_7126141
loop_
_publ_author_name
'Guo, Jing'
'Cheong, Odelia'
'Bamford, Karlee L.'
'Zhou, Jiliang'
'Stephan, Douglas W.'

_publ_section_title
;
 Frustrated Lewis pair-catalyzed double hydroarylation of alkynes with
 N-substituted pyrroles.
;
_journal_issue 12
_journal_name_full 'Chemical communications (Cambridge, England)'
_journal_page_first 1855
_journal_page_last 1858
_journal_paper_doi 10.1039/c9cc08654d
_journal_volume 56
_journal_year 2020
_chemical_formula_moiety '2(C24 H31 Br N2)'
_chemical_formula_sum 'C48 H62 Br2 N4'
_chemical_formula_weight 854.86
_space_group_crystal_system monoclinic
_space_group_IT_number 14
_space_group_name_Hall '-P 2yn'
_space_group_name_H-M_alt 'P 1 21/n 1'
_symmetry_Int_Tables_number 14
_audit_creation_date 2019-11-05
_audit_creation_method
;
Olex2 1.2
(compiled 2018.05.29 svn.r3508 for OlexSys, GUI svn.r5506)
;
_audit_update_record
;
2019-11-05 deposited with the CCDC.	2020-01-06 downloaded from the CCDC.
;
_cell_angle_alpha 90
_cell_angle_beta 97.24(3)
_cell_angle_gamma 90
_cell_formula_units_Z 2
_cell_length_a 10.782(5)
_cell_length_b 13.431(6)
_cell_length_c 15.604(8)
_cell_measurement_reflns_used 8686
_cell_measurement_temperature 150(2)
_cell_measurement_theta_max 22.33
_cell_measurement_theta_min 2.45
_cell_volume 2241.6(19)
_computing_cell_refinement 'SAINT V8.38A (?, 2016)'
_computing_data_reduction 'SAINT V8.38A (?, 2016)'
_computing_molecular_graphics 'Olex2 (Dolomanov et al., 2009)'
_computing_publication_material 'Olex2 (Dolomanov et al., 2009)'
_computing_structure_refinement 'olex2.refine (Bourhis et al., 2015)'
_diffrn_ambient_temperature 150(2)
_diffrn_measured_fraction_theta_full 0.9976
_diffrn_measured_fraction_theta_max 0.9976
_diffrn_measurement_device_type 'Bruker APEX-II CCD'
_diffrn_measurement_method '\f and \w scans'
_diffrn_radiation_type 'Mo K\a'
_diffrn_radiation_wavelength 0.71073
_diffrn_reflns_av_R_equivalents 0.0773
_diffrn_reflns_av_unetI/netI 0.0470
_diffrn_reflns_limit_h_max 10
_diffrn_reflns_limit_h_min -13
_diffrn_reflns_limit_k_max 16
_diffrn_reflns_limit_k_min -16
_diffrn_reflns_limit_l_max 19
_diffrn_reflns_limit_l_min -19
_diffrn_reflns_number 38958
_diffrn_reflns_theta_full 26.3716
_diffrn_reflns_theta_max 26.37
_diffrn_reflns_theta_min 2.17
_diffrn_standards_number 0
_exptl_absorpt_coefficient_mu 1.844
_exptl_absorpt_correction_T_max 0.7454
_exptl_absorpt_correction_T_min 0.5761
_exptl_absorpt_correction_type multi-scan
_exptl_absorpt_process_details
;
SADABS-2016/2 (Bruker,2016/2) was used for absorption correction.
wR2(int) was 0.1082 before and 0.0720 after correction.
The Ratio of minimum to maximum transmission is 0.7729.
The \l/2 correction factor is Not present.
;
_exptl_crystal_colour colourless
_exptl_crystal_colour_primary colourless
_exptl_crystal_density_diffrn 1.2665
_exptl_crystal_description Shard
_exptl_crystal_F_000 895.1588
_exptl_crystal_size_max 0.15
_exptl_crystal_size_mid 0.13
_exptl_crystal_size_min 0.12
_refine_diff_density_max 0.7676
_refine_diff_density_min -0.8208
_refine_diff_density_rms 0.1060
_refine_ls_d_res_high 0.8000
_refine_ls_d_res_low 9.3688
_refine_ls_goodness_of_fit_ref 1.0363
_refine_ls_hydrogen_treatment constr
_refine_ls_matrix_type full
_refine_ls_number_constraints 48
_refine_ls_number_parameters 251
_refine_ls_number_reflns 4575
_refine_ls_number_restraints 0
_refine_ls_restrained_S_all 1.0363
_refine_ls_R_factor_all 0.0844
_refine_ls_R_factor_gt 0.0477
_refine_ls_shift/su_max 0.0000
_refine_ls_shift/su_mean 0.0000
_refine_ls_structure_factor_coef Fsqd
_refine_ls_weighting_details 'w=1/[\s^2^(Fo^2^)+(0.0719P)^2^+1.3542P] where P=(Fo^2^+2Fc^2^)/3'
_refine_ls_weighting_scheme calc
_refine_ls_wR_factor_gt 0.1199
_refine_ls_wR_factor_ref 0.1429
_reflns_Friedel_coverage 0.0
_reflns_limit_h_max 10
_reflns_limit_h_min -13
_reflns_limit_k_max 16
_reflns_limit_k_min 0
_reflns_limit_l_max 19
_reflns_limit_l_min -9
_reflns_number_gt 3104
_reflns_number_total 4575
_reflns_threshold_expression I>=2u(I)
_cod_data_source_file c9cc08654d2.cif
_cod_data_source_block FINAL_a
_cod_original_cell_volume 2241.6(18)
_cod_original_sg_symbol_Hall '-P 2ybc (x-z,y,z)'
_cod_database_code 7126141
_olex2_refinement_description
;
1. Fixed Uiso
 At 1.2 times of:
  All C(H) groups
 At 1.5 times of:
  All C(H,H,H) groups
2.a Aromatic/amide H refined with riding coordinates:
 C1(H1), C20(H20), C12(H12), C9(H9), C11(H11), C24(H24), C21(H21), C3(H3),
 C4(H4), C23(H23)
2.b Idealised Me refined as rotating group:
 C18(H18a,H18b,H18c), C15(H15a,H15b,H15c), C7(H7a,H7b,H7c), C8(H8a,H8b,H8c),
 C6(H6a,H6b,H6c), C14(H14a,H14b,H14c), C16(H16a,H16b,H16c)
;
_olex2_submission_special_instructions 'No special instructions were received'

loop_
_space_group_symop_id
_space_group_symop_operation_xyz
1 x,y,z
2 -x+1/2,y+1/2,-z+1/2
3 -x,-y,-z
4 x-1/2,-y-1/2,z-1/2

loop_
_atom_site_label
_atom_site_type_symbol
_atom_site_fract_x
_atom_site_fract_y
_atom_site_fract_z
_atom_site_U_iso_or_equiv
_atom_site_adp_type
_atom_site_occupancy
_atom_site_refinement_flags_posn
Br1 Br 0.25910(4) 0.84139(3) 0.51409(3) 0.06569(19) Uani 1.000000 .
N1 N 0.3309(2) 0.25899(17) 0.56587(15) 0.0337(6) Uani 1.000000 .
N2 N 0.8134(2) 0.45652(18) 0.71621(17) 0.0391(6) Uani 1.000000 .
C17 C 0.4682(3) 0.4612(2) 0.71378(18) 0.0301(6) Uani 1.000000 .
C2 C 0.4272(3) 0.3673(2) 0.66198(18) 0.0296(6) Uani 1.000000 .
C19 C 0.4105(3) 0.5539(2) 0.66520(17) 0.0283(6) Uani 1.000000 .
C1 C 0.3423(3) 0.3578(2) 0.58826(18) 0.0313(6) Uani 1.000000 .
H1 H 0.2998(3) 0.4100(2) 0.55852(18) 0.0376(8) Uiso 1.000000 R
C10 C 0.6096(3) 0.47345(19) 0.72529(18) 0.0308(6) Uani 1.000000 .
C20 C 0.4550(3) 0.5848(2) 0.58932(19) 0.0349(7) Uani 1.000000 .
H20 H 0.5177(3) 0.5477(2) 0.56860(19) 0.0419(8) Uiso 1.000000 R
C12 C 0.8003(3) 0.5351(2) 0.7697(2) 0.0400(8) Uani 1.000000 .
H12 H 0.8650(3) 0.5740(2) 0.7968(2) 0.0479(9) Uiso 1.000000 R
C9 C 0.6960(3) 0.4192(2) 0.6891(2) 0.0401(7) Uani 1.000000 .
H9 H 0.6785(3) 0.3654(2) 0.6520(2) 0.0481(9) Uiso 1.000000 R
C11 C 0.6773(3) 0.5469(2) 0.7769(2) 0.0398(7) Uani 1.000000 .
H11 H 0.6432(3) 0.5950(2) 0.8100(2) 0.0478(9) Uiso 1.000000 R
C24 C 0.3174(3) 0.6113(2) 0.6938(2) 0.0374(7) Uani 1.000000 .
H24 H 0.2847(3) 0.5927(2) 0.7438(2) 0.0449(8) Uiso 1.000000 R
C21 C 0.4099(3) 0.6684(2) 0.5435(2) 0.0400(7) Uani 1.000000 .
H21 H 0.4409(3) 0.6867(2) 0.4928(2) 0.0480(9) Uiso 1.000000 R
C22 C 0.3179(3) 0.7238(2) 0.5751(2) 0.0394(7) Uani 1.000000 .
C3 C 0.4675(3) 0.2691(2) 0.6851(2) 0.0426(8) Uani 1.000000 .
H3 H 0.5244(3) 0.2514(2) 0.7325(2) 0.0511(9) Uiso 1.000000 R
C5 C 0.2465(3) 0.2138(3) 0.4913(2) 0.0443(8) Uani 1.000000 .
C18 C 0.4260(3) 0.4510(2) 0.80415(19) 0.0399(7) Uani 1.000000 .
H18a H 0.3368(4) 0.4438(16) 0.7985(2) 0.0598(11) Uiso 1.000000 GR
H18b H 0.4648(16) 0.3935(9) 0.8326(6) 0.0598(11) Uiso 1.000000 GR
H18c H 0.4502(18) 0.5094(7) 0.8376(5) 0.0598(11) Uiso 1.000000 GR
C4 C 0.4077(3) 0.2054(2) 0.6253(2) 0.0430(8) Uani 1.000000 .
H4 H 0.4176(3) 0.1366(2) 0.6251(2) 0.0516(9) Uiso 1.000000 R
C23 C 0.2713(3) 0.6964(2) 0.6493(2) 0.0424(8) Uani 1.000000 .
H23 H 0.2092(3) 0.7342(2) 0.6700(2) 0.0509(9) Uiso 1.000000 R
C13 C 0.9304(3) 0.4160(3) 0.6894(2) 0.0489(9) Uani 1.000000 .
C15 C 0.9360(4) 0.3056(3) 0.7048(3) 0.0761(13) Uani 1.000000 .
H15a H 0.935(3) 0.2925(3) 0.7652(4) 0.114(2) Uiso 1.000000 GR
H15b H 0.8652(17) 0.2743(4) 0.6721(17) 0.114(2) Uiso 1.000000 GR
H15c H 1.0116(16) 0.2794(5) 0.687(2) 0.114(2) Uiso 1.000000 GR
C7 C 0.1494(5) 0.1538(5) 0.5277(3) 0.109(2) Uani 1.000000 .
H7a H 0.1888(6) 0.111(2) 0.572(2) 0.163(3) Uiso 1.000000 GR
H7b H 0.093(2) 0.1975(5) 0.552(3) 0.163(3) Uiso 1.000000 GR
H7c H 0.104(3) 0.115(3) 0.4826(7) 0.163(3) Uiso 1.000000 GR
C8 C 0.3230(6) 0.1443(4) 0.4437(4) 0.111(2) Uani 1.000000 .
H8a H 0.388(3) 0.1811(7) 0.421(3) 0.167(3) Uiso 1.000000 GR
H8b H 0.360(4) 0.094(2) 0.4826(8) 0.167(3) Uiso 1.000000 GR
H8c H 0.2703(10) 0.113(3) 0.3970(19) 0.167(3) Uiso 1.000000 GR
C6 C 0.1945(7) 0.2928(4) 0.4309(4) 0.142(3) Uani 1.000000 .
H6a H 0.156(5) 0.343(2) 0.4624(8) 0.213(5) Uiso 1.000000 GR
H6b H 0.2606(13) 0.322(3) 0.403(3) 0.213(5) Uiso 1.000000 GR
H6c H 0.133(4) 0.2646(10) 0.388(2) 0.213(5) Uiso 1.000000 GR
C14 C 0.9286(6) 0.4355(5) 0.5929(4) 0.126(3) Uani 1.000000 .
H14a H 0.854(3) 0.408(3) 0.5621(5) 0.189(4) Uiso 1.000000 GR
H14b H 0.931(5) 0.5060(5) 0.5828(5) 0.189(4) Uiso 1.000000 GR
H14c H 1.000(3) 0.405(3) 0.5730(9) 0.189(4) Uiso 1.000000 GR
C16 C 1.0417(4) 0.4625(5) 0.7426(6) 0.153(3) Uani 1.000000 .
H16a H 1.047(3) 0.5316(13) 0.728(3) 0.230(5) Uiso 1.000000 GR
H16b H 1.033(3) 0.457(4) 0.8028(5) 0.230(5) Uiso 1.000000 GR
H16c H 1.1165(7) 0.429(3) 0.731(3) 0.230(5) Uiso 1.000000 GR

loop_
_atom_site_aniso_label
_atom_site_aniso_U_11
_atom_site_aniso_U_22
_atom_site_aniso_U_33
_atom_site_aniso_U_12
_atom_site_aniso_U_13
_atom_site_aniso_U_23
Br1 0.0813(4) 0.0480(2) 0.0657(3) 0.02088(18) 0.0012(2) 0.01429(17)
N1 0.0400(15) 0.0287(12) 0.0311(13) -0.0044(10) -0.0005(11) -0.0020(10)
N2 0.0270(14) 0.0361(13) 0.0539(16) -0.0038(11) 0.0040(12) -0.0074(12)
C17 0.0289(16) 0.0335(14) 0.0281(14) -0.0007(12) 0.0040(12) -0.0006(11)
C2 0.0285(16) 0.0307(14) 0.0297(15) -0.0002(11) 0.0046(12) 0.0017(11)
C19 0.0268(16) 0.0298(13) 0.0280(14) -0.0035(11) 0.0019(12) -0.0029(11)
C1 0.0348(17) 0.0280(14) 0.0305(15) 0.0014(11) 0.0016(13) 0.0000(11)
C10 0.0295(16) 0.0297(14) 0.0318(15) -0.0012(12) -0.0015(12) 0.0004(11)
C20 0.0324(17) 0.0362(15) 0.0371(16) 0.0049(13) 0.0082(13) -0.0009(12)
C12 0.038(2) 0.0283(14) 0.0508(19) -0.0076(13) -0.0054(15) -0.0042(13)
C9 0.0333(18) 0.0374(16) 0.0486(19) -0.0052(13) 0.0012(15) -0.0135(14)
C11 0.0383(19) 0.0305(15) 0.0487(19) 0.0035(13) -0.0025(15) -0.0088(13)
C24 0.0335(17) 0.0399(16) 0.0406(17) 0.0017(13) 0.0117(14) -0.0008(13)
C21 0.0433(19) 0.0441(17) 0.0333(16) -0.0001(14) 0.0080(14) 0.0031(13)
C22 0.0405(19) 0.0337(15) 0.0423(18) 0.0026(13) -0.0019(15) 0.0010(13)
C3 0.048(2) 0.0331(15) 0.0426(18) 0.0018(14) -0.0121(15) 0.0053(13)
C5 0.054(2) 0.0435(18) 0.0330(16) -0.0119(15) -0.0029(15) -0.0076(13)
C18 0.0431(19) 0.0445(17) 0.0317(16) -0.0000(14) 0.0036(14) 0.0016(13)
C4 0.052(2) 0.0269(15) 0.0471(19) -0.0007(14) -0.0034(16) 0.0035(13)
C23 0.0342(18) 0.0416(17) 0.053(2) 0.0104(14) 0.0116(15) -0.0021(15)
C13 0.0352(19) 0.0452(18) 0.068(2) -0.0026(15) 0.0132(17) -0.0045(16)
C15 0.066(3) 0.066(3) 0.100(4) 0.024(2) 0.026(3) 0.010(2)
C7 0.084(4) 0.174(6) 0.064(3) -0.078(4) -0.001(3) -0.017(3)
C8 0.110(4) 0.132(5) 0.090(4) -0.001(4) 0.003(3) -0.073(4)
C6 0.233(8) 0.070(3) 0.091(4) -0.037(4) -0.110(5) 0.016(3)
C14 0.111(4) 0.160(6) 0.125(5) 0.067(4) 0.081(4) 0.069(4)
C16 0.033(3) 0.157(6) 0.269(9) -0.014(3) 0.015(4) -0.130(6)

loop_
_atom_type_symbol
_atom_type_scat_dispersion_real
_atom_type_scat_dispersion_imag
_atom_type_scat_Cromer_Mann_a1
_atom_type_scat_Cromer_Mann_a2
_atom_type_scat_Cromer_Mann_a3
_atom_type_scat_Cromer_Mann_a4
_atom_type_scat_Cromer_Mann_b1
_atom_type_scat_Cromer_Mann_b2
_atom_type_scat_Cromer_Mann_b3
_atom_type_scat_Cromer_Mann_b4
_atom_type_scat_Cromer_Mann_c
_atom_type_scat_source
_atom_type_scat_dispersion_source
H 0.00000 0.00000 0.49300 0.32291 0.14019 0.04081 10.51090 26.12570 3.14236 57.79970 0.0030380000826 'International Tables Volume C Table 6.1.1.4 (pp. 500-502)' 'Henke, Gullikson and Davis, At. Data and Nucl. Data Tables, 1993, 54, 2'
C 0.00347 0.00161 2.31000 1.02000 1.58860 0.86500 20.84390 10.20750 0.56870 51.65120 0.215599998832 'International Tables Volume C Table 6.1.1.4 (pp. 500-502)' 'Henke, Gullikson and Davis, At. Data and Nucl. Data Tables, 1993, 54, 2'
Br -0.28346 2.55990 17.17890 5.23580 5.63770 3.98510 2.17230 16.57960 0.26090 41.43280 2.95569992065 'International Tables Volume C Table 6.1.1.4 (pp. 500-502)' 'Henke, Gullikson and Davis, At. Data and Nucl. Data Tables, 1993, 54, 2'
N 0.00653 0.00323 12.21260 3.13220 2.01250 1.16630 0.00570 9.89330 28.99750 0.58260 -11.5290002823 'International Tables Volume C Table 6.1.1.4 (pp. 500-502)' 'Henke, Gullikson and Davis, At. Data and Nucl. Data Tables, 1993, 54, 2'

loop_
_geom_angle_atom_site_label_1
_geom_angle_atom_site_label_2
_geom_angle_atom_site_label_3
_geom_angle
_geom_angle_site_symmetry_1
_geom_angle_site_symmetry_3
_geom_angle_publ_flag
C5 N1 C1 127.6(2) . . ?
C4 N1 C1 108.0(2) . . ?
C4 N1 C5 124.4(2) . . ?
C9 N2 C12 107.9(3) . . ?
C13 N2 C12 127.9(3) . . ?
C13 N2 C9 124.2(3) . . ?
C19 C17 C2 109.4(2) . . ?
C10 C17 C2 111.7(2) . . ?
C10 C17 C19 107.8(2) . . ?
C18 C17 C2 108.1(2) . . ?
C18 C17 C19 111.9(2) . . ?
C18 C17 C10 108.0(2) . . ?
C1 C2 C17 129.1(2) . . ?
C3 C2 C17 124.8(2) . . ?
C3 C2 C1 106.0(2) . . ?
C20 C19 C17 119.7(2) . . ?
C24 C19 C17 123.7(3) . . ?
C24 C19 C20 116.7(3) . . ?
C2 C1 N1 109.2(2) . . ?
H1 C1 N1 125.39(16) . . ?
H1 C1 C2 125.39(16) . . ?
C9 C10 C17 128.4(2) . . ?
C11 C10 C17 125.4(3) . . ?
C11 C10 C9 106.2(3) . . ?
H20 C20 C19 118.55(17) . . ?
C21 C20 C19 122.9(3) . . ?
C21 C20 H20 118.55(18) . . ?
H12 C12 N2 125.67(17) . . ?
C11 C12 N2 108.7(3) . . ?
C11 C12 H12 125.67(17) . . ?
C10 C9 N2 109.2(3) . . ?
H9 C9 N2 125.42(16) . . ?
H9 C9 C10 125.42(17) . . ?
C12 C11 C10 108.1(3) . . ?
H11 C11 C10 125.97(18) . . ?
H11 C11 C12 125.97(17) . . ?
H24 C24 C19 119.21(17) . . ?
C23 C24 C19 121.6(3) . . ?
C23 C24 H24 119.21(18) . . ?
H21 C21 C20 120.88(18) . . ?
C22 C21 C20 118.2(3) . . ?
C22 C21 H21 120.88(18) . . ?
C21 C22 Br1 118.4(2) . . ?
C23 C22 Br1 120.6(2) . . ?
C23 C22 C21 120.9(3) . . ?
H3 C3 C2 126.13(17) . . ?
C4 C3 C2 107.7(3) . . ?
C4 C3 H3 126.13(18) . . ?
C7 C5 N1 107.9(3) . . ?
C8 C5 N1 108.4(3) . . ?
C8 C5 C7 108.0(4) . . ?
C6 C5 N1 110.1(3) . . ?
C6 C5 C7 113.7(5) . . ?
C6 C5 C8 108.6(5) . . ?
H18a C18 C17 109.5 . . ?
H18b C18 C17 109.5 . . ?
H18b C18 H18a 109.5 . . ?
H18c C18 C17 109.5 . . ?
H18c C18 H18a 109.5 . . ?
H18c C18 H18b 109.5 . . ?
C3 C4 N1 109.0(3) . . ?
H4 C4 N1 125.48(16) . . ?
H4 C4 C3 125.48(18) . . ?
C22 C23 C24 119.7(3) . . ?
H23 C23 C24 120.17(18) . . ?
H23 C23 C22 120.17(18) . . ?
C15 C13 N2 109.6(3) . . ?
C14 C13 N2 108.1(3) . . ?
C14 C13 C15 108.8(4) . . ?
C16 C13 N2 109.8(3) . . ?
C16 C13 C15 107.9(4) . . ?
C16 C13 C14 112.5(5) . . ?
H15a C15 C13 109.5 . . ?
H15b C15 C13 109.5 . . ?
H15b C15 H15a 109.5 . . ?
H15c C15 C13 109.5 . . ?
H15c C15 H15a 109.5 . . ?
H15c C15 H15b 109.5 . . ?
H7a C7 C5 109.5 . . ?
H7b C7 C5 109.5 . . ?
H7b C7 H7a 109.5 . . ?
H7c C7 C5 109.5 . . ?
H7c C7 H7a 109.5 . . ?
H7c C7 H7b 109.5 . . ?
H8a C8 C5 109.5 . . ?
H8b C8 C5 109.5 . . ?
H8b C8 H8a 109.5 . . ?
H8c C8 C5 109.5 . . ?
H8c C8 H8a 109.5 . . ?
H8c C8 H8b 109.5 . . ?
H6a C6 C5 109.5 . . ?
H6b C6 C5 109.5 . . ?
H6b C6 H6a 109.5 . . ?
H6c C6 C5 109.5 . . ?
H6c C6 H6a 109.5 . . ?
H6c C6 H6b 109.5 . . ?
H14a C14 C13 109.5 . . ?
H14b C14 C13 109.5 . . ?
H14b C14 H14a 109.5 . . ?
H14c C14 C13 109.5 . . ?
H14c C14 H14a 109.5 . . ?
H14c C14 H14b 109.5 . . ?
H16a C16 C13 109.5 . . ?
H16b C16 C13 109.5 . . ?
H16b C16 H16a 109.5 . . ?
H16c C16 C13 109.5 . . ?
H16c C16 H16a 109.5 . . ?
H16c C16 H16b 109.5 . . ?

loop_
_geom_bond_atom_site_label_1
_geom_bond_atom_site_label_2
_geom_bond_distance
_geom_bond_site_symmetry_2
_geom_bond_publ_flag
Br1 C22 1.911(3) . ?
N1 C1 1.374(3) . ?
N1 C5 1.511(4) . ?
N1 C4 1.368(4) . ?
N2 C12 1.364(4) . ?
N2 C9 1.378(4) . ?
N2 C13 1.482(4) . ?
C17 C2 1.533(4) . ?
C17 C19 1.547(4) . ?
C17 C10 1.521(4) . ?
C17 C18 1.541(4) . ?
C2 C1 1.382(4) . ?
C2 C3 1.420(4) . ?
C19 C20 1.396(4) . ?
C19 C24 1.383(4) . ?
C1 H1 0.9300 . ?
C10 C9 1.360(4) . ?
C10 C11 1.417(4) . ?
C20 H20 0.9300 . ?
C20 C21 1.386(4) . ?
C12 H12 0.9300 . ?
C12 C11 1.354(4) . ?
C9 H9 0.9300 . ?
C11 H11 0.9300 . ?
C24 H24 0.9300 . ?
C24 C23 1.395(4) . ?
C21 H21 0.9300 . ?
C21 C22 1.380(4) . ?
C22 C23 1.370(5) . ?
C3 H3 0.9300 . ?
C3 C4 1.367(4) . ?
C5 C7 1.489(6) . ?
C5 C8 1.503(6) . ?
C5 C6 1.482(6) . ?
C18 H18a 0.9600 . ?
C18 H18b 0.9600 . ?
C18 H18c 0.9600 . ?
C4 H4 0.9300 . ?
C23 H23 0.9300 . ?
C13 C15 1.503(5) . ?
C13 C14 1.526(7) . ?
C13 C16 1.506(6) . ?
C15 H15a 0.9600 . ?
C15 H15b 0.9600 . ?
C15 H15c 0.9600 . ?
C7 H7a 0.9600 . ?
C7 H7b 0.9600 . ?
C7 H7c 0.9600 . ?
C8 H8a 0.9600 . ?
C8 H8b 0.9600 . ?
C8 H8c 0.9600 . ?
C6 H6a 0.9600 . ?
C6 H6b 0.9600 . ?
C6 H6c 0.9600 . ?
C14 H14a 0.9600 . ?
C14 H14b 0.9600 . ?
C14 H14c 0.9600 . ?
C16 H16a 0.9600 . ?
C16 H16b 0.9600 . ?
C16 H16c 0.9600 . ?
